data_2240038
loop_
_publ_author_name
'Altomare, Angela'
'Capparelli, Elena'
'Carrieri, Antonio'
'Colabufo, Nicola A.'
'Moliterni, Anna'
'Rizzi, Rosanna'
'Siliqi, Dritan'

_publ_section_title
;
 Crystallographic study of PET radiotracers in clinical evaluation for
 early diagnosis of Alzheimers
;
_journal_coeditor_code HB7266
_journal_issue 11
_journal_name_full 'Acta Crystallographica Section E'
_journal_page_first o1149
_journal_page_last o1150
_journal_paper_doi 10.1107/S1600536814021400
_journal_volume 70
_journal_year 2014
_chemical_formula_iupac 'C24 H25 N O3 , 2C H4 O'
_chemical_formula_moiety 'C24 H25 N O3, 2(C H4 O)'
_chemical_formula_sum 'C26 H33 N O5'
_chemical_formula_weight 439.53
_chemical_name_systematic
;
4'-(6,7-Dimethoxy-3,4-dihydro-1<i>H</i>-isoquinolin-2-yl-\
methyl)-biphenyl-4-ol methanol disolvate
;
_space_group_crystal_system monoclinic
_space_group_IT_number 4
_space_group_name_Hall 'P 2yb'
_space_group_name_H-M_alt 'P 1 21 1'
_symmetry_space_group_name_Hall 'P 2yb'
_symmetry_space_group_name_H-M 'P 1 21 1'
_atom_sites_solution_hydrogens mixed
_atom_sites_solution_primary direct
_atom_sites_solution_secondary difmap
_audit_creation_method SHELXL-2013
_cell_angle_alpha 90
_cell_angle_beta 111.575(17)
_cell_angle_gamma 90
_cell_formula_units_Z 2
_cell_length_a 8.894(2)
_cell_length_b 13.7187(16)
_cell_length_c 10.680(2)
_cell_measurement_reflns_used 130
_cell_measurement_temperature 293(2)
_cell_measurement_theta_max 26.596
_cell_measurement_theta_min 2.876
_cell_volume 1211.8(4)
_computing_cell_refinement
;
<i>DIRAX</i> (Duisenberg,1992; Duisenberg <i>et al.</i>,  2000)
;
_computing_data_collection
;
COLLECT (Nonius, 2002)
;
_computing_data_reduction
;
<i>EVAL</i> (Nonius, 2002; Duisenberg <i>et al.</i>,  2003)
;
_computing_molecular_graphics
;
ORTEP-3 for Windows (Farrugia, 2012) and EXPO2013 (Altomare <i>et
al.</i>,  2013)
;
_computing_publication_material
;
WinGX (Farrugia, 2012) and publCIF (Westrip, 2010)
;
_computing_structure_refinement
;
SHELXL2013 (Sheldrick, 2008b)
;
_computing_structure_solution
;
SIR2011 (Burla <i>et al.</i>,  2012)
;
_diffrn_ambient_temperature 293(2)
_diffrn_detector_area_resol_mean 9.091
_diffrn_measured_fraction_theta_full 0.990
_diffrn_measured_fraction_theta_max 0.992
_diffrn_measurement_device_type 'Bruker--Nonius KappaCCD'
_diffrn_measurement_method '\f scans and \w scans'
_diffrn_radiation_type MoK\a
_diffrn_radiation_wavelength 0.71073
_diffrn_reflns_av_R_equivalents 0.1160
_diffrn_reflns_limit_h_max 11
_diffrn_reflns_limit_h_min -11
_diffrn_reflns_limit_k_max 17
_diffrn_reflns_limit_k_min -16
_diffrn_reflns_limit_l_max 13
_diffrn_reflns_limit_l_min -13
_diffrn_reflns_number 14813
_diffrn_reflns_theta_full 25.242
_diffrn_reflns_theta_max 27.501
_diffrn_reflns_theta_min 5.068
_exptl_absorpt_coefficient_mu 0.083
_exptl_absorpt_correction_T_max 0.988
_exptl_absorpt_correction_T_min 0.921
_exptl_absorpt_correction_type multi-scan
_exptl_absorpt_process_details
;
(SADABS; Sheldrick, 2008a)
;
_exptl_crystal_colour yellow
_exptl_crystal_density_diffrn 1.205
_exptl_crystal_density_method 'not measured'
_exptl_crystal_description needle
_exptl_crystal_F_000 472
_exptl_crystal_size_max 0.30
_exptl_crystal_size_mid 0.30
_exptl_crystal_size_min 0.15
_refine_diff_density_max 0.171
_refine_diff_density_min -0.151
_refine_ls_extinction_method none
_refine_ls_goodness_of_fit_ref 0.964
_refine_ls_hydrogen_treatment mixed
_refine_ls_matrix_type full
_refine_ls_number_parameters 305
_refine_ls_number_reflns 5436
_refine_ls_number_restraints 1
_refine_ls_restrained_S_all 0.963
_refine_ls_R_factor_all 0.1666
_refine_ls_R_factor_gt 0.0607
_refine_ls_shift/su_max 0.000
_refine_ls_shift/su_mean 0.000
_refine_ls_structure_factor_coef Fsqd
_refine_ls_weighting_details 'w=1/[\s^2^(Fo^2^)+(0.0345P)^2^] where P=(Fo^2^+2Fc^2^)/3'
_refine_ls_weighting_scheme calc
_refine_ls_wR_factor_gt 0.0899
_refine_ls_wR_factor_ref 0.1147
_reflns_number_gt 2610
_reflns_number_total 5436
_reflns_threshold_expression I>2\s(I)
_cod_data_source_file hb7266sup1.cif
_cod_data_source_block I
_cod_database_code 2240038
_cod_database_fobs_code 2240038
_shelx_space_group_comment
;
The symmetry employed for this shelxl refinement is uniquely defined
by the following loop, which should always be used as a source of
symmetry information in preference to the above space-group names.
They are only intended as comments.
;
_shelx_estimated_absorpt_t_min 0.976
_shelx_estimated_absorpt_t_max 0.988
_shelxl_version_number .2013

loop_
_space_group_symop_operation_xyz
'x, y, z'
'-x, y+1/2, -z'

loop_
_atom_site_type_symbol
_atom_site_label
_atom_site_fract_x
_atom_site_fract_y
_atom_site_fract_z
_atom_site_U_iso_or_equiv
_atom_site_adp_type
_atom_site_calc_flag
_atom_site_occupancy
O O1 0.4571(4) 0.0371(2) 0.1278(3) 0.0510(9) Uani d 1
O O2 0.2161(4) 0.4009(3) 0.3492(4) 0.0591(10) Uani d 1
H H2O 0.284(6) 0.426(4) 0.307(5) 0.061(15) Uiso d 1
O O3 0.1944(4) 0.0677(2) -0.0770(4) 0.0660(10) Uani d 1
O O4 -0.0551(4) 1.1537(3) 0.4038(4) 0.0686(11) Uani d 1
H H4O -0.058(7) 1.200(4) 0.337(6) 0.09(2) Uiso d 1
N N1 0.4249(4) 0.4745(3) 0.2281(4) 0.0448(10) Uani d 1
C C1 0.2616(5) 0.8125(3) 0.3304(4) 0.0390(10) Uani d 1
C C2 0.1761(5) 0.9019(3) 0.3470(4) 0.0409(11) Uani d 1
C C3 0.4907(6) 0.2102(4) 0.1807(5) 0.0464(12) Uani d 1
H H3 0.5871 0.1998 0.2530 0.056 Uiso calc 1
C C4 0.4297(5) 0.3056(4) 0.1500(5) 0.0450(12) Uani d 1
C C5 0.4095(6) 0.1326(3) 0.1054(5) 0.0450(12) Uani d 1
C C6 0.3543(6) 0.6482(3) 0.3954(5) 0.0540(13) Uani d 1
H H6 0.3556 0.5936 0.4475 0.065 Uiso calc 1
C C7 0.5309(5) 0.5553(3) 0.3000(5) 0.0532(14) Uani d 1
H H7A 0.6029 0.5719 0.2535 0.064 Uiso calc 1
H H7B 0.5969 0.5339 0.3900 0.064 Uiso calc 1
O O5 -0.0663(6) 0.3050(3) 0.2485(5) 0.0724(12) Uani d 1
H H5O 0.007(9) 0.331(6) 0.259(8) 0.12(4) Uiso d 1
C C8 0.5275(5) 0.3884(3) 0.2354(5) 0.0519(13) Uani d 1
H H8A 0.5766 0.3671 0.3283 0.062 Uiso calc 1
H H8B 0.6136 0.4061 0.2045 0.062 Uiso calc 1
C C9 0.2058(6) 0.2421(3) -0.0333(5) 0.0510(13) Uani d 1
H H9 0.1102 0.2529 -0.1063 0.061 Uiso calc 1
C C10 0.0835(6) 0.9047(4) 0.4265(5) 0.0532(13) Uani d 1
H H10 0.0709 0.8477 0.4688 0.064 Uiso calc 1
C C11 0.2866(5) 0.3213(3) 0.0452(5) 0.0456(12) Uani d 1
C C12 0.2151(6) 0.4222(3) 0.0158(5) 0.0514(13) Uani d 1
H H12A 0.1242 0.4268 0.0452 0.062 Uiso calc 1
H H12B 0.1750 0.4335 -0.0806 0.062 Uiso calc 1
C C13 0.3421(6) 0.8087(3) 0.2410(4) 0.0491(12) Uani d 1
H H13 0.3378 0.8621 0.1862 0.059 Uiso calc 1
C C14 0.1866(6) 0.9887(3) 0.2849(6) 0.0602(15) Uani d 1
H H14 0.2464 0.9906 0.2295 0.072 Uiso calc 1
C C15 0.3377(6) 0.5000(3) 0.0859(5) 0.0527(14) Uani d 1
H H15A 0.4142 0.5069 0.0411 0.063 Uiso calc 1
H H15B 0.2831 0.5619 0.0803 0.063 Uiso calc 1
C C16 0.2641(6) 0.1490(4) -0.0050(5) 0.0469(11) Uani d 1
C C17 0.2690(6) 0.7294(3) 0.4065(5) 0.0542(14) Uani d 1
H H17 0.2151 0.7285 0.4664 0.065 Uiso calc 1
C C18 0.4376(5) 0.6453(3) 0.3097(5) 0.0459(12) Uani d 1
C C19 0.0090(6) 0.9887(4) 0.4456(5) 0.0578(14) Uani d 1
H H19 -0.0502 0.9877 0.5015 0.069 Uiso calc 1
C C20 0.0220(6) 1.0731(4) 0.3825(5) 0.0522(13) Uani d 1
C C21 0.4286(6) 0.7268(3) 0.2323(5) 0.0538(13) Uani d 1
H H21 0.4823 0.7270 0.1723 0.065 Uiso calc 1
C C22 0.1113(7) 1.0729(4) 0.3026(6) 0.0646(15) Uani d 1
H H22 0.1216 1.1300 0.2594 0.078 Uiso calc 1
C C23 0.0516(7) 0.0832(5) -0.1916(6) 0.0864(19) Uani d 1
H H23A 0.0125 0.0219 -0.2346 0.130 Uiso calc 1
H H23B 0.0750 0.1257 -0.2535 0.130 Uiso calc 1
H H23C -0.0293 0.1126 -0.1641 0.130 Uiso calc 1
C C24 0.3132(7) 0.3394(4) 0.4543(6) 0.0847(19) Uani d 1
H H24A 0.2517 0.3176 0.5063 0.127 Uiso calc 1
H H24B 0.4062 0.3749 0.5112 0.127 Uiso calc 1
H H24C 0.3475 0.2841 0.4165 0.127 Uiso calc 1
C C25 0.6072(7) 0.0187(4) 0.2328(6) 0.0707(17) Uani d 1
H H25A 0.6324 -0.0494 0.2345 0.106 Uiso calc 1
H H25B 0.6006 0.0371 0.3174 0.106 Uiso calc 1
H H25C 0.6903 0.0561 0.2179 0.106 Uiso calc 1
C C26 -0.1413(7) 0.2993(5) 0.1057(6) 0.0846(19) Uani d 1
H H26A -0.1724 0.3634 0.0694 0.127 Uiso calc 1
H H26B -0.2353 0.2585 0.0821 0.127 Uiso calc 1
H H26C -0.0665 0.2721 0.0694 0.127 Uiso calc 1

loop_
_atom_site_aniso_label
_atom_site_aniso_U_11
_atom_site_aniso_U_22
_atom_site_aniso_U_33
_atom_site_aniso_U_12
_atom_site_aniso_U_13
_atom_site_aniso_U_23
O1 0.052(2) 0.045(2) 0.058(2) 0.0013(16) 0.0214(19) -0.0015(16)
O2 0.045(2) 0.069(2) 0.061(2) 0.0081(19) 0.0175(19) 0.016(2)
O3 0.060(2) 0.054(2) 0.067(3) -0.0115(19) 0.004(2) -0.016(2)
O4 0.079(3) 0.058(2) 0.085(3) 0.008(2) 0.049(2) -0.005(3)
N1 0.039(2) 0.045(2) 0.045(3) -0.0019(19) 0.0086(18) -0.0088(19)
C1 0.037(3) 0.045(3) 0.034(3) -0.009(2) 0.012(2) -0.009(2)
C2 0.039(3) 0.047(3) 0.035(3) -0.006(2) 0.012(2) -0.004(2)
C3 0.042(3) 0.058(3) 0.039(3) 0.004(3) 0.014(2) -0.008(3)
C4 0.039(3) 0.051(3) 0.047(3) -0.002(3) 0.019(2) -0.013(3)
C5 0.047(3) 0.044(3) 0.049(3) -0.001(2) 0.023(3) -0.005(2)
C6 0.067(3) 0.040(3) 0.055(3) -0.004(3) 0.023(3) 0.003(3)
C7 0.049(3) 0.048(3) 0.062(3) -0.004(3) 0.020(3) -0.015(3)
O5 0.071(3) 0.067(3) 0.075(3) -0.010(3) 0.022(2) 0.001(2)
C8 0.042(3) 0.047(3) 0.065(4) 0.003(2) 0.017(3) -0.013(3)
C9 0.044(3) 0.054(3) 0.047(3) -0.002(3) 0.007(2) -0.007(3)
C10 0.061(3) 0.056(3) 0.051(3) 0.002(3) 0.030(3) 0.011(3)
C11 0.043(3) 0.045(3) 0.047(3) 0.002(2) 0.014(3) -0.009(2)
C12 0.047(3) 0.050(3) 0.049(3) 0.004(3) 0.009(2) -0.003(3)
C13 0.058(3) 0.044(3) 0.048(3) -0.003(3) 0.021(3) -0.001(2)
C14 0.070(4) 0.049(3) 0.081(4) 0.005(3) 0.052(3) 0.004(3)
C15 0.054(3) 0.052(3) 0.053(4) -0.004(3) 0.020(3) -0.004(3)
C16 0.047(3) 0.048(3) 0.047(3) -0.007(3) 0.018(3) -0.010(3)
C17 0.070(3) 0.047(3) 0.057(4) -0.007(3) 0.036(3) -0.004(3)
C18 0.043(3) 0.045(3) 0.046(3) -0.004(2) 0.012(2) -0.009(3)
C19 0.062(3) 0.062(4) 0.063(4) 0.005(3) 0.039(3) 0.001(3)
C20 0.049(3) 0.049(3) 0.063(3) -0.003(3) 0.026(3) -0.007(3)
C21 0.065(3) 0.047(3) 0.057(4) -0.008(3) 0.032(3) -0.008(3)
C22 0.074(4) 0.052(3) 0.089(4) -0.002(3) 0.055(4) 0.007(3)
C23 0.074(4) 0.078(4) 0.079(4) -0.017(3) -0.005(4) -0.024(4)
C24 0.074(4) 0.100(5) 0.067(4) 0.020(4) 0.010(3) 0.028(4)
C25 0.069(4) 0.063(4) 0.068(4) 0.015(3) 0.012(3) 0.002(3)
C26 0.078(4) 0.106(5) 0.073(5) -0.022(4) 0.031(4) -0.018(4)

loop_
_atom_type_symbol
_atom_type_description
_atom_type_scat_dispersion_real
_atom_type_scat_dispersion_imag
_atom_type_scat_source
C C 0.0033 0.0016 'International Tables Vol C Tables 4.2.6.8 and 6.1.1.4'
H H 0.0000 0.0000 'International Tables Vol C Tables 4.2.6.8 and 6.1.1.4'
N N 0.0061 0.0033 'International Tables Vol C Tables 4.2.6.8 and 6.1.1.4'
O O 0.0106 0.0060 'International Tables Vol C Tables 4.2.6.8 and 6.1.1.4'

loop_
_geom_angle_atom_site_label_1
_geom_angle_atom_site_label_2
_geom_angle_atom_site_label_3
_geom_angle
C5 O1 C25 116.7(4)
C24 O2 H2O 107(3)
C16 O3 C23 116.1(4)
C20 O4 H4O 107(3)
C15 N1 C7 110.6(4)
C15 N1 C8 109.0(4)
C7 N1 C8 108.0(3)
C17 C1 C13 116.5(4)
C17 C1 C2 121.6(4)
C13 C1 C2 121.9(4)
C14 C2 C10 115.5(4)
C14 C2 C1 121.6(4)
C10 C2 C1 122.8(4)
C5 C3 C4 120.7(4)
C5 C3 H3 119.6
C4 C3 H3 119.6
C11 C4 C3 120.0(4)
C11 C4 C8 122.0(4)
C3 C4 C8 118.0(4)
C3 C5 O1 125.4(5)
C3 C5 C16 119.3(5)
O1 C5 C16 115.3(4)
C18 C6 C17 122.0(5)
C18 C6 H6 119.0
C17 C6 H6 119.0
N1 C7 C18 112.8(4)
N1 C7 H7A 109.0
C18 C7 H7A 109.0
N1 C7 H7B 109.0
C18 C7 H7B 109.0
H7A C7 H7B 107.8
C26 O5 H5O 104(7)
N1 C8 C4 111.2(4)
N1 C8 H8A 109.4
C4 C8 H8A 109.4
N1 C8 H8B 109.4
C4 C8 H8B 109.4
H8A C8 H8B 108.0
C16 C9 C11 121.5(5)
C16 C9 H9 119.3
C11 C9 H9 119.3
C19 C10 C2 122.7(5)
C19 C10 H10 118.7
C2 C10 H10 118.7
C4 C11 C9 119.1(4)
C4 C11 C12 120.6(4)
C9 C11 C12 120.2(4)
C11 C12 C15 111.8(4)
C11 C12 H12A 109.2
C15 C12 H12A 109.2
C11 C12 H12B 109.2
C15 C12 H12B 109.2
H12A C12 H12B 107.9
C21 C13 C1 121.1(4)
C21 C13 H13 119.4
C1 C13 H13 119.4
C22 C14 C2 122.1(5)
C22 C14 H14 118.9
C2 C14 H14 118.9
N1 C15 C12 110.7(4)
N1 C15 H15A 109.5
C12 C15 H15A 109.5
N1 C15 H15B 109.5
C12 C15 H15B 109.5
H15A C15 H15B 108.1
O3 C16 C9 125.5(4)
O3 C16 C5 115.2(5)
C9 C16 C5 119.3(5)
C6 C17 C1 121.5(5)
C6 C17 H17 119.2
C1 C17 H17 119.2
C6 C18 C21 116.7(5)
C6 C18 C7 120.9(5)
C21 C18 C7 122.3(5)
C20 C19 C10 120.2(5)
C20 C19 H19 119.9
C10 C19 H19 119.9
C22 C20 O4 123.4(5)
C22 C20 C19 118.8(5)
O4 C20 C19 117.8(5)
C18 C21 C13 122.1(5)
C18 C21 H21 119.0
C13 C21 H21 119.0
C20 C22 C14 120.7(5)
C20 C22 H22 119.6
C14 C22 H22 119.6
O3 C23 H23A 109.5
O3 C23 H23B 109.5
H23A C23 H23B 109.5
O3 C23 H23C 109.5
H23A C23 H23C 109.5
H23B C23 H23C 109.5
O2 C24 H24A 109.5
O2 C24 H24B 109.5
H24A C24 H24B 109.5
O2 C24 H24C 109.5
H24A C24 H24C 109.5
H24B C24 H24C 109.5
O1 C25 H25A 109.5
O1 C25 H25B 109.5
H25A C25 H25B 109.5
O1 C25 H25C 109.5
H25A C25 H25C 109.5
H25B C25 H25C 109.5
O5 C26 H26A 109.5
O5 C26 H26B 109.5
H26A C26 H26B 109.5
O5 C26 H26C 109.5
H26A C26 H26C 109.5
H26B C26 H26C 109.5

loop_
_geom_bond_atom_site_label_1
_geom_bond_atom_site_label_2
_geom_bond_distance
O1 C5 1.371(5)
O1 C25 1.415(6)
O2 C24 1.415(6)
O2 H2O 0.94(5)
O3 C16 1.367(6)
O3 C23 1.419(6)
O4 C20 1.364(5)
O4 H4O 0.95(6)
N1 C15 1.471(6)
N1 C7 1.475(5)
N1 C8 1.477(5)
C1 C17 1.388(6)
C1 C13 1.389(6)
C1 C2 1.488(6)
C2 C14 1.383(6)
C2 C10 1.384(6)
C3 C5 1.369(6)
C3 C4 1.409(6)
C3 H3 0.9300
C4 C11 1.367(6)
C4 C8 1.516(6)
C5 C16 1.411(6)
C6 C18 1.373(6)
C6 C17 1.378(6)
C6 H6 0.9300
C7 C18 1.511(6)
C7 H7A 0.9700
C7 H7B 0.9700
O5 C26 1.424(7)
O5 H5O 0.71(8)
C8 H8A 0.9700
C8 H8B 0.9700
C9 C16 1.370(7)
C9 C11 1.399(6)
C9 H9 0.9300
C10 C19 1.380(7)
C10 H10 0.9300
C11 C12 1.508(6)
C12 C15 1.513(6)
C12 H12A 0.9700
C12 H12B 0.9700
C13 C21 1.383(6)
C13 H13 0.9300
C14 C22 1.382(7)
C14 H14 0.9300
C15 H15A 0.9700
C15 H15B 0.9700
C17 H17 0.9300
C18 C21 1.376(6)
C19 C20 1.366(6)
C19 H19 0.9300
C20 C22 1.364(6)
C21 H21 0.9300
C22 H22 0.9300
C23 H23A 0.9600
C23 H23B 0.9600
C23 H23C 0.9600
C24 H24A 0.9600
C24 H24B 0.9600
C24 H24C 0.9600
C25 H25A 0.9600
C25 H25B 0.9600
C25 H25C 0.9600
C26 H26A 0.9600
C26 H26B 0.9600
C26 H26C 0.9600

loop_
_geom_hbond_atom_site_label_D
_geom_hbond_atom_site_label_H
_geom_hbond_atom_site_label_A
_geom_hbond_site_symmetry_A
_geom_hbond_distance_DH
_geom_hbond_distance_HA
_geom_hbond_distance_DA
_geom_hbond_angle_DHA
O2 H2O N1 . 0.94(5) 1.87(5) 2.812(5) 178(4)
O4 H4O O5 1_565 0.95(6) 1.71(6) 2.636(6) 165(5)
O5 H5O O2 . 0.71(8) 2.00(8) 2.684(6) 162(9)
C15 H15A O1 2_655 0.97 2.50 3.445(6) 164
C23 H23A O2 2_545 0.96 2.56 3.437(6) 152

loop_
_geom_torsion_atom_site_label_1
_geom_torsion_atom_site_label_2
_geom_torsion_atom_site_label_3
_geom_torsion_atom_site_label_4
_geom_torsion
C17 C1 C2 C14 171.2(5)
C13 C1 C2 C14 -6.9(6)
C17 C1 C2 C10 -7.7(7)
C13 C1 C2 C10 174.2(5)
C5 C3 C4 C11 1.1(6)
C5 C3 C4 C8 -178.6(4)
C4 C3 C5 O1 -179.1(4)
C4 C3 C5 C16 0.7(6)
C25 O1 C5 C3 -3.8(6)
C25 O1 C5 C16 176.4(4)
C15 N1 C7 C18 65.8(5)
C8 N1 C7 C18 -175.0(4)
C15 N1 C8 C4 -53.1(5)
C7 N1 C8 C4 -173.4(4)
C11 C4 C8 N1 22.3(6)
C3 C4 C8 N1 -158.0(4)
C14 C2 C10 C19 -1.4(7)
C1 C2 C10 C19 177.6(5)
C3 C4 C11 C9 -2.4(6)
C8 C4 C11 C9 177.3(4)
C3 C4 C11 C12 176.6(4)
C8 C4 C11 C12 -3.8(6)
C16 C9 C11 C4 2.0(7)
C16 C9 C11 C12 -176.9(4)
C4 C11 C12 C15 15.9(6)
C9 C11 C12 C15 -165.2(4)
C17 C1 C13 C21 -1.8(7)
C2 C1 C13 C21 176.3(4)
C10 C2 C14 C22 0.8(8)
C1 C2 C14 C22 -178.2(5)
C7 N1 C15 C12 -173.6(4)
C8 N1 C15 C12 67.8(5)
C11 C12 C15 N1 -47.5(5)
C23 O3 C16 C9 1.4(7)
C23 O3 C16 C5 -177.6(4)
C11 C9 C16 O3 -179.2(4)
C11 C9 C16 C5 -0.3(7)
C3 C5 C16 O3 177.9(4)
O1 C5 C16 O3 -2.3(5)
C3 C5 C16 C9 -1.1(6)
O1 C5 C16 C9 178.7(4)
C18 C6 C17 C1 0.6(7)
C13 C1 C17 C6 1.1(7)
C2 C1 C17 C6 -177.0(4)
C17 C6 C18 C21 -1.6(7)
C17 C6 C18 C7 179.7(4)
N1 C7 C18 C6 73.2(6)
N1 C7 C18 C21 -105.4(5)
C2 C10 C19 C20 1.5(8)
C10 C19 C20 C22 -0.9(8)
C10 C19 C20 O4 179.4(5)
C6 C18 C21 C13 0.9(7)
C7 C18 C21 C13 179.6(4)
C1 C13 C21 C18 0.8(8)
O4 C20 C22 C14 180.0(5)
C19 C20 C22 C14 0.4(8)
C2 C14 C22 C20 -0.3(9)
